data_2020728
loop_
_publ_author_name
'Stinghen, Danilo'
'R\"udiger, Andr\'e Luis'
'Giese, Siddhartha O. K.'
'Nunes, Giovana G.'
'Soares, Ja\'isa F.'
'Hughes, David L.'

_publ_section_title
;
 Cobalt(II) chloride adducts with acetonitrile, propan-2-ol and
 tetrahydrofuran: considerations on nuclearity, reactivity and synthetic
 applications
;
_journal_coeditor_code KY3112
_journal_issue 2
_journal_name_full 'Acta Crystallographica Section C'
_journal_page_first 104
_journal_page_last 114
_journal_paper_doi 10.1107/S2053229617000705
_journal_volume 73
_journal_year 2017
_chemical_formula_iupac '[Co2 Cl4 (C4 H8 O1)4]'
_chemical_formula_moiety 'C16 H32 Cl4 Co2 o4'
_chemical_formula_structural '[Cl2Co (\m-Cl)2 Co(thf)4]'
_chemical_formula_sum 'C16 H32 Cl4 Co2 O4'
_chemical_formula_weight 548.07
_chemical_name_common 'Cobalt complex 3'
_chemical_name_systematic
Di-\m-chlorido-1:2\k^4^<i>Cl</i>:<i>Cl</i>-dichlorido-2\k^2^<i>Cl</i>-tetrakis(tetrahydrofuran-1\k<i>O</i>)dicobalt(II)
_space_group_crystal_system monoclinic
_space_group_IT_number 14
_space_group_name_Hall '-P 2ybc'
_space_group_name_H-M_alt 'P 1 21/c 1'
_symmetry_space_group_name_Hall '-P 2ybc'
_symmetry_space_group_name_H-M 'P 1 21/c 1'
_atom_sites_solution_hydrogens geom
_atom_sites_solution_primary direct
_atom_sites_solution_secondary difmap
_audit_creation_method SHELXL-2014/7
_cell_angle_alpha 90
_cell_angle_beta 93.737(8)
_cell_angle_gamma 90
_cell_formula_units_Z 4
_cell_length_a 14.733(3)
_cell_length_b 9.6318(17)
_cell_length_c 15.993(4)
_cell_measurement_reflns_used 4769
_cell_measurement_temperature 100(2)
_cell_measurement_theta_max 27.89
_cell_measurement_theta_min 3.32
_cell_volume 2264.7(8)
_computing_cell_refinement
;
SAINT (Bruker, 2013)
;
_computing_data_collection
;
APEX3 (Bruker, 2015)
;
_computing_data_reduction
;
SAINT (Bruker, 2013)
;
_computing_molecular_graphics
;
ORTEP (Johnson, 1976) and ORTEP-3 (Farrugia, 2012)
;
_computing_publication_material
;
SHELXL2014 (Sheldrick, 2015b) and WinGX (Farrugia, 2012)
;
_computing_structure_refinement
;
SHELXL2014 (Sheldrick, 2015b)
;
_computing_structure_solution
;
SHELXT2014 (Sheldrick, 2015a)
;
_diffrn_ambient_temperature 100(2)
_diffrn_detector_area_resol_mean 10.4167
_diffrn_measured_fraction_theta_full 0.996
_diffrn_measured_fraction_theta_max 0.996
_diffrn_measurement_device_type 'Bruker D8 Venture/Photon 100 CMOS'
_diffrn_measurement_method '\f and \w scans'
_diffrn_radiation_monochromator graphite
_diffrn_radiation_type MoK\a
_diffrn_radiation_wavelength 0.71073
_diffrn_reflns_av_R_equivalents 0.1038
_diffrn_reflns_limit_h_max 17
_diffrn_reflns_limit_h_min -17
_diffrn_reflns_limit_k_max 11
_diffrn_reflns_limit_k_min -10
_diffrn_reflns_limit_l_max 19
_diffrn_reflns_limit_l_min -19
_diffrn_reflns_number 13815
_diffrn_reflns_theta_full 24.992
_diffrn_reflns_theta_max 24.992
_diffrn_reflns_theta_min 2.873
_exptl_absorpt_coefficient_mu 1.954
_exptl_absorpt_correction_T_max 1.0000
_exptl_absorpt_correction_T_min 0.6746
_exptl_absorpt_correction_type multi-scan
_exptl_absorpt_process_details
;
(SADABS; Bruker, 2014)
;
_exptl_crystal_colour blue
_exptl_crystal_density_diffrn 1.607
_exptl_crystal_description plate
_exptl_crystal_F_000 1128
_exptl_crystal_size_max 0.145
_exptl_crystal_size_mid 0.101
_exptl_crystal_size_min 0.073
_refine_diff_density_max 0.764
_refine_diff_density_min -0.646
_refine_ls_extinction_method none
_refine_ls_goodness_of_fit_ref 0.936
_refine_ls_hydrogen_treatment constr
_refine_ls_matrix_type full
_refine_ls_number_parameters 235
_refine_ls_number_reflns 3970
_refine_ls_number_restraints 0
_refine_ls_restrained_S_all 0.936
_refine_ls_R_factor_all 0.1222
_refine_ls_R_factor_gt 0.0580
_refine_ls_shift/su_max 0.000
_refine_ls_shift/su_mean 0.000
_refine_ls_structure_factor_coef Fsqd
_refine_ls_weighting_details 'w=1/[\s^2^(Fo^2^)+(0.0387P)^2^] where P=(Fo^2^+2Fc^2^)/3'
_refine_ls_weighting_scheme calc
_refine_ls_wR_factor_gt 0.1182
_refine_ls_wR_factor_ref 0.1328
_reflns_number_gt 2302
_reflns_number_total 3970
_reflns_threshold_expression 'I > 2\s(I)'
_cod_data_source_file ky3112sup1.cif
_cod_data_source_block compound-3
_cod_database_code 2020728
_shelx_space_group_comment
;
The symmetry employed for this shelxl refinement is uniquely defined
by the following loop, which should always be used as a source of
symmetry information in preference to the above space-group names.
They are only intended as comments.
;
_shelx_estimated_absorpt_t_min 0.765
_shelx_estimated_absorpt_t_max 0.870

loop_
_space_group_symop_operation_xyz
'x, y, z'
'-x, y+1/2, -z+1/2'
'-x, -y, -z'
'x, -y-1/2, z-1/2'

loop_
_atom_site_type_symbol
_atom_site_label
_atom_site_fract_x
_atom_site_fract_y
_atom_site_fract_z
_atom_site_U_iso_or_equiv
_atom_site_adp_type
_atom_site_calc_flag
_atom_site_occupancy
C C1 0.0924(5) 0.3030(8) 0.5282(4) 0.0285(18) Uani d 1
H H1A 0.0470 0.3747 0.5105 0.034 Uiso calc 1
H H1B 0.1089 0.3136 0.5889 0.034 Uiso calc 1
C C2 0.0566(5) 0.1592(8) 0.5085(5) 0.0312(19) Uani d 1
H H2A 0.0210 0.1237 0.5543 0.037 Uiso calc 1
H H2B 0.0177 0.1588 0.4556 0.037 Uiso calc 1
C C3 0.1407(5) 0.0739(9) 0.5001(5) 0.039(2) Uani d 1
H H3A 0.1313 0.0060 0.4539 0.047 Uiso calc 1
H H3B 0.1570 0.0230 0.5527 0.047 Uiso calc 1
C C4 0.2146(5) 0.1770(8) 0.4815(4) 0.0271(18) Uani d 1
H H4A 0.2650 0.1731 0.5255 0.033 Uiso calc 1
H H4B 0.2392 0.1562 0.4267 0.033 Uiso calc 1
C C5 0.0802(5) 0.4427(8) 0.3227(4) 0.0270(18) Uani d 1
H H5A 0.0249 0.4401 0.3548 0.032 Uiso calc 1
H H5B 0.1054 0.3477 0.3196 0.032 Uiso calc 1
C C6 0.0594(5) 0.5022(10) 0.2362(4) 0.037(2) Uani d 1
H H6A -0.0001 0.4695 0.2114 0.044 Uiso calc 1
H H6B 0.1075 0.4790 0.1981 0.044 Uiso calc 1
C C7 0.0577(5) 0.6585(9) 0.2556(4) 0.035(2) Uani d 1
H H7A 0.0735 0.7138 0.2065 0.041 Uiso calc 1
H H7B -0.0029 0.6876 0.2724 0.041 Uiso calc 1
C C8 0.1282(5) 0.6747(8) 0.3265(4) 0.0296(19) Uani d 1
H H8A 0.1843 0.7158 0.3062 0.036 Uiso calc 1
H H8B 0.1055 0.7363 0.3701 0.036 Uiso calc 1
C C9 0.3031(5) 0.3784(8) 0.2875(3) 0.0239(17) Uani d 1
H H9A 0.2905 0.4729 0.2652 0.029 Uiso calc 1
H H9B 0.2496 0.3187 0.2732 0.029 Uiso calc 1
C C10 0.3870(6) 0.3191(10) 0.2525(4) 0.042(2) Uani d 1
H H10A 0.4316 0.3930 0.2420 0.050 Uiso calc 1
H H10B 0.3718 0.2682 0.1997 0.050 Uiso calc 1
C C11 0.4236(6) 0.2216(9) 0.3211(4) 0.037(2) Uani d 1
H H11A 0.3887 0.1338 0.3211 0.045 Uiso calc 1
H H11B 0.4888 0.2008 0.3162 0.045 Uiso calc 1
C C12 0.4087(5) 0.3079(8) 0.3975(4) 0.0279(18) Uani d 1
H H12A 0.4038 0.2479 0.4473 0.033 Uiso calc 1
H H12B 0.4596 0.3738 0.4088 0.033 Uiso calc 1
C C13 0.4137(5) 0.6644(8) 0.4086(4) 0.0273(18) Uani d 1
H H13A 0.4180 0.6198 0.3532 0.033 Uiso calc 1
H H13B 0.4491 0.6088 0.4513 0.033 Uiso calc 1
C C14 0.4492(5) 0.8129(8) 0.4072(4) 0.0275(18) Uani d 1
H H14A 0.5151 0.8169 0.4238 0.033 Uiso calc 1
H H14B 0.4381 0.8553 0.3511 0.033 Uiso calc 1
C C15 0.3940(5) 0.8834(9) 0.4711(4) 0.034(2) Uani d 1
H H15A 0.4191 0.8644 0.5289 0.041 Uiso calc 1
H H15B 0.3913 0.9851 0.4620 0.041 Uiso calc 1
C C16 0.3025(5) 0.8181(8) 0.4547(4) 0.0290(18) Uani d 1
H H16A 0.2683 0.8198 0.5060 0.035 Uiso calc 1
H H16B 0.2670 0.8686 0.4097 0.035 Uiso calc 1
O O1 0.1722(3) 0.3125(5) 0.4799(3) 0.0230(11) Uani d 1
O O2 0.1468(3) 0.5374(5) 0.3605(2) 0.0235(12) Uani d 1
O O3 0.3238(3) 0.3823(5) 0.3781(2) 0.0209(11) Uani d 1
O O4 0.3187(3) 0.6758(5) 0.4293(2) 0.0189(11) Uani d 1
Cl Cl1 0.19248(13) 0.4680(2) 0.76069(10) 0.0300(5) Uani d 1
Cl Cl2 0.32533(14) 0.7820(2) 0.69316(11) 0.0378(5) Uani d 1
Cl Cl3 0.14672(11) 0.62825(19) 0.55023(9) 0.0212(4) Uani d 1
Cl Cl4 0.34831(11) 0.44962(19) 0.57916(9) 0.0209(4) Uani d 1
Co Co1 0.24425(6) 0.49735(10) 0.45818(5) 0.0157(2) Uani d 1
Co Co2 0.25485(6) 0.58390(11) 0.65805(5) 0.0214(3) Uani d 1

loop_
_atom_site_aniso_label
_atom_site_aniso_U_11
_atom_site_aniso_U_22
_atom_site_aniso_U_33
_atom_site_aniso_U_12
_atom_site_aniso_U_13
_atom_site_aniso_U_23
C1 0.024(4) 0.026(5) 0.036(4) -0.005(4) 0.010(3) 0.001(4)
C2 0.028(5) 0.019(5) 0.047(4) -0.003(4) 0.012(3) 0.002(4)
C3 0.036(5) 0.031(5) 0.051(5) -0.005(4) 0.020(4) 0.005(4)
C4 0.033(5) 0.017(5) 0.031(4) 0.013(4) 0.000(3) -0.003(3)
C5 0.029(4) 0.028(5) 0.024(3) 0.005(4) 0.000(3) -0.001(3)
C6 0.028(5) 0.062(7) 0.019(3) 0.004(5) -0.006(3) 0.000(4)
C7 0.034(5) 0.031(5) 0.038(4) -0.005(4) -0.007(3) 0.015(4)
C8 0.036(5) 0.026(5) 0.027(4) 0.005(4) 0.003(3) 0.008(4)
C9 0.032(4) 0.024(5) 0.015(3) 0.001(4) -0.001(3) -0.004(3)
C10 0.042(5) 0.056(7) 0.030(4) -0.009(5) 0.018(4) -0.015(4)
C11 0.029(5) 0.042(6) 0.041(4) 0.004(4) 0.007(3) -0.014(4)
C12 0.023(4) 0.033(5) 0.028(4) 0.009(4) 0.002(3) -0.003(3)
C13 0.033(5) 0.027(5) 0.023(3) 0.003(4) 0.010(3) -0.004(3)
C14 0.033(5) 0.024(5) 0.027(4) -0.009(4) 0.010(3) -0.002(3)
C15 0.041(5) 0.028(5) 0.033(4) 0.001(4) 0.006(3) 0.000(4)
C16 0.029(5) 0.022(5) 0.036(4) 0.002(4) 0.001(3) 0.002(4)
O1 0.022(3) 0.018(3) 0.030(2) 0.003(2) 0.008(2) 0.004(2)
O2 0.022(3) 0.023(3) 0.024(2) 0.000(2) -0.0101(19) -0.001(2)
O3 0.025(3) 0.024(3) 0.014(2) 0.005(2) 0.0044(18) -0.002(2)
O4 0.019(3) 0.017(3) 0.021(2) -0.003(2) 0.0024(18) -0.002(2)
Cl1 0.0316(11) 0.0380(13) 0.0209(8) 0.0032(9) 0.0064(7) 0.0015(8)
Cl2 0.0374(12) 0.0383(13) 0.0376(10) -0.0125(11) 0.0025(8) -0.0161(9)
Cl3 0.0157(9) 0.0274(11) 0.0203(8) 0.0017(8) 0.0006(6) -0.0014(7)
Cl4 0.0193(9) 0.0281(11) 0.0153(7) 0.0059(8) 0.0015(6) -0.0003(7)
Co1 0.0165(5) 0.0167(5) 0.0138(4) 0.0013(4) 0.0004(3) 0.0000(4)
Co2 0.0216(5) 0.0274(6) 0.0153(4) 0.0004(5) 0.0020(4) -0.0041(4)

loop_
_atom_type_symbol
_atom_type_description
_atom_type_scat_dispersion_real
_atom_type_scat_dispersion_imag
_atom_type_scat_source
C C 0.0033 0.0016 'International Tables Vol C Tables 4.2.6.8 and 6.1.1.4'
H H 0.0000 0.0000 'International Tables Vol C Tables 4.2.6.8 and 6.1.1.4'
O O 0.0106 0.0060 'International Tables Vol C Tables 4.2.6.8 and 6.1.1.4'
Cl Cl 0.1484 0.1585 'International Tables Vol C Tables 4.2.6.8 and 6.1.1.4'
Co Co 0.3494 0.9721 'International Tables Vol C Tables 4.2.6.8 and 6.1.1.4'

loop_
_geom_angle_atom_site_label_1
_geom_angle_atom_site_label_2
_geom_angle_atom_site_label_3
_geom_angle
O1 C1 C2 103.3(6)
O1 C1 H1A 111.1
C2 C1 H1A 111.1
O1 C1 H1B 111.1
C2 C1 H1B 111.1
H1A C1 H1B 109.1
C3 C2 C1 104.0(6)
C3 C2 H2A 111.0
C1 C2 H2A 111.0
C3 C2 H2B 111.0
C1 C2 H2B 111.0
H2A C2 H2B 109.0
C2 C3 C4 105.5(7)
C2 C3 H3A 110.6
C4 C3 H3A 110.6
C2 C3 H3B 110.6
C4 C3 H3B 110.6
H3A C3 H3B 108.8
O1 C4 C3 106.2(6)
O1 C4 H4A 110.5
C3 C4 H4A 110.5
O1 C4 H4B 110.5
C3 C4 H4B 110.5
H4A C4 H4B 108.7
O2 C5 C6 103.6(6)
O2 C5 H5A 111.0
C6 C5 H5A 111.0
O2 C5 H5B 111.0
C6 C5 H5B 111.0
H5A C5 H5B 109.0
C5 C6 C7 101.0(6)
C5 C6 H6A 111.6
C7 C6 H6A 111.6
C5 C6 H6B 111.6
C7 C6 H6B 111.6
H6A C6 H6B 109.4
C8 C7 C6 103.7(6)
C8 C7 H7A 111.0
C6 C7 H7A 111.0
C8 C7 H7B 111.0
C6 C7 H7B 111.0
H7A C7 H7B 109.0
O2 C8 C7 107.1(6)
O2 C8 H8A 110.3
C7 C8 H8A 110.3
O2 C8 H8B 110.3
C7 C8 H8B 110.3
H8A C8 H8B 108.5
O3 C9 C10 104.8(6)
O3 C9 H9A 110.8
C10 C9 H9A 110.8
O3 C9 H9B 110.8
C10 C9 H9B 110.8
H9A C9 H9B 108.9
C9 C10 C11 103.2(6)
C9 C10 H10A 111.1
C11 C10 H10A 111.1
C9 C10 H10B 111.1
C11 C10 H10B 111.1
H10A C10 H10B 109.1
C12 C11 C10 100.5(6)
C12 C11 H11A 111.7
C10 C11 H11A 111.7
C12 C11 H11B 111.7
C10 C11 H11B 111.7
H11A C11 H11B 109.4
O3 C12 C11 105.4(5)
O3 C12 H12A 110.7
C11 C12 H12A 110.7
O3 C12 H12B 110.7
C11 C12 H12B 110.7
H12A C12 H12B 108.8
O4 C13 C14 105.5(6)
O4 C13 H13A 110.6
C14 C13 H13A 110.6
O4 C13 H13B 110.6
C14 C13 H13B 110.6
H13A C13 H13B 108.8
C15 C14 C13 102.2(5)
C15 C14 H14A 111.3
C13 C14 H14A 111.3
C15 C14 H14B 111.3
C13 C14 H14B 111.3
H14A C14 H14B 109.2
C16 C15 C14 102.2(6)
C16 C15 H15A 111.3
C14 C15 H15A 111.3
C16 C15 H15B 111.3
C14 C15 H15B 111.3
H15A C15 H15B 109.2
O4 C16 C15 106.5(6)
O4 C16 H16A 110.4
C15 C16 H16A 110.4
O4 C16 H16B 110.4
C15 C16 H16B 110.4
H16A C16 H16B 108.6
C4 O1 C1 107.3(5)
C4 O1 Co1 122.8(4)
C1 O1 Co1 125.0(4)
C5 O2 C8 108.2(5)
C5 O2 Co1 127.7(4)
C8 O2 Co1 123.6(4)
C12 O3 C9 108.7(5)
C12 O3 Co1 129.2(3)
C9 O3 Co1 121.9(4)
C16 O4 C13 108.1(5)
C16 O4 Co1 127.6(4)
C13 O4 Co1 120.5(4)
Co2 Cl3 Co1 87.18(7)
Co2 Cl4 Co1 87.80(7)
O2 Co1 O3 91.43(17)
O2 Co1 O4 91.59(18)
O3 Co1 O4 88.69(18)
O2 Co1 O1 87.15(18)
O3 Co1 O1 87.85(18)
O4 Co1 O1 176.29(17)
O2 Co1 Cl4 175.59(14)
O3 Co1 Cl4 92.16(13)
O4 Co1 Cl4 91.05(13)
O1 Co1 Cl4 90.43(13)
O2 Co1 Cl3 87.31(14)
O3 Co1 Cl3 178.20(14)
O4 Co1 Cl3 92.63(13)
O1 Co1 Cl3 90.80(13)
Cl4 Co1 Cl3 89.04(6)
Cl2 Co2 Cl1 116.79(8)
Cl2 Co2 Cl3 108.50(8)
Cl1 Co2 Cl3 110.15(8)
Cl2 Co2 Cl4 109.34(8)
Cl1 Co2 Cl4 114.10(8)
Cl3 Co2 Cl4 95.85(6)

loop_
_geom_bond_atom_site_label_1
_geom_bond_atom_site_label_2
_geom_bond_distance
C1 O1 1.450(8)
C1 C2 1.509(11)
C1 H1A 0.9900
C1 H1B 0.9900
C2 C3 1.499(11)
C2 H2A 0.9900
C2 H2B 0.9900
C3 C4 1.517(11)
C3 H3A 0.9900
C3 H3B 0.9900
C4 O1 1.447(8)
C4 H4A 0.9900
C4 H4B 0.9900
C5 O2 1.443(8)
C5 C6 1.511(9)
C5 H5A 0.9900
C5 H5B 0.9900
C6 C7 1.537(12)
C6 H6A 0.9900
C6 H6B 0.9900
C7 C8 1.494(9)
C7 H7A 0.9900
C7 H7B 0.9900
C8 O2 1.449(9)
C8 H8A 0.9900
C8 H8B 0.9900
C9 O3 1.462(7)
C9 C10 1.503(10)
C9 H9A 0.9900
C9 H9B 0.9900
C10 C11 1.516(11)
C10 H10A 0.9900
C10 H10B 0.9900
C11 C12 1.506(9)
C11 H11A 0.9900
C11 H11B 0.9900
C12 O3 1.458(8)
C12 H12A 0.9900
C12 H12B 0.9900
C13 O4 1.463(8)
C13 C14 1.524(10)
C13 H13A 0.9900
C13 H13B 0.9900
C14 C15 1.510(9)
C14 H14A 0.9900
C14 H14B 0.9900
C15 C16 1.494(10)
C15 H15A 0.9900
C15 H15B 0.9900
C16 O4 1.453(9)
C16 H16A 0.9900
C16 H16B 0.9900
O1 Co1 2.113(5)
O2 Co1 2.088(4)
O3 Co1 2.107(4)
O4 Co1 2.107(5)
Cl1 Co2 2.232(2)
Cl2 Co2 2.227(2)
Cl3 Co2 2.3099(19)
Cl3 Co1 2.4693(19)
Cl4 Co2 2.3210(19)
Cl4 Co1 2.4329(18)

loop_
_geom_hbond_atom_site_label_D
_geom_hbond_atom_site_label_H
_geom_hbond_atom_site_label_A
_geom_hbond_site_symmetry_A
_geom_hbond_distance_DH
_geom_hbond_distance_HA
_geom_hbond_distance_DA
_geom_hbond_angle_DHA
C1 H1A Cl3 3_566 0.99 2.95 3.722(8) 135.1
C4 H4B Cl1 4_565 0.99 2.95 3.792(7) 143.2
C6 H6A Cl1 3_566 0.99 2.96 3.726(8) 134.9
C8 H8A Cl2 4_575 0.99 2.84 3.737(8) 150.7
C9 H9A Cl2 4_575 0.99 2.69 3.625(8) 157.5
C9 H9B Cl1 4_565 0.99 2.89 3.726(8) 142.7
C10 H10B Cl4 4_565 0.99 2.85 3.809(8) 162.1
C11 H11B Cl2 3_666 0.99 2.76 3.721(8) 164.8
C13 H13A Cl2 4_575 0.99 2.98 3.640(7) 125.4
C16 H16A Cl3 . 0.99 2.70 3.377(8) 126.0
C1 H1A Cl3 3_566 0.99 2.95 3.722(8) 135.1
C4 H4B Cl1 4_565 0.99 2.95 3.792(7) 143.2
C6 H6A Cl1 3_566 0.99 2.96 3.726(8) 134.9
C8 H8A Cl2 4_575 0.99 2.84 3.737(8) 150.7
C9 H9A Cl2 4_575 0.99 2.69 3.625(8) 157.5
C9 H9B Cl1 4_565 0.99 2.89 3.726(8) 142.7
C10 H10B Cl4 4_565 0.99 2.85 3.809(8) 162.1
C11 H11B Cl2 3_666 0.99 2.76 3.721(8) 164.8
C13 H13A Cl2 4_575 0.99 2.98 3.640(7) 125.4
C16 H16A Cl3 . 0.99 2.70 3.377(8) 126.0

loop_
_geom_torsion_atom_site_label_1
_geom_torsion_atom_site_label_2
_geom_torsion_atom_site_label_3
_geom_torsion_atom_site_label_4
_geom_torsion
O1 C1 C2 C3 35.2(7)
C1 C2 C3 C4 -21.5(8)
C2 C3 C4 O1 0.0(8)
O2 C5 C6 C7 -40.1(7)
C5 C6 C7 C8 34.1(8)
C6 C7 C8 O2 -16.1(8)
O3 C9 C10 C11 31.7(8)
C9 C10 C11 C12 -41.2(8)
C10 C11 C12 O3 35.9(7)
O4 C13 C14 C15 30.7(7)
C13 C14 C15 C16 -38.8(7)
C14 C15 C16 O4 33.7(7)
C3 C4 O1 C1 22.7(7)
C3 C4 O1 Co1 179.1(4)
C2 C1 O1 C4 -36.3(7)
C2 C1 O1 Co1 168.0(4)
C6 C5 O2 C8 31.6(7)
C6 C5 O2 Co1 -155.6(4)
C7 C8 O2 C5 -9.4(8)
C7 C8 O2 Co1 177.4(4)
C11 C12 O3 C9 -17.3(8)
C11 C12 O3 Co1 168.5(5)
C10 C9 O3 C12 -9.1(8)
C10 C9 O3 Co1 165.6(5)
C15 C16 O4 C13 -14.7(7)
C15 C16 O4 Co1 143.2(4)
C14 C13 O4 C16 -10.3(6)
C14 C13 O4 Co1 -170.1(4)

_cod_database_fobs_code 2020728
